data_1545929
loop_
_publ_author_name
'Jia, Zhi-Long'
'Wang, Yao'
'Zhao, Chuan-Gang'
'Zhang, Xiao-Hai'
'Xu, Peng-Fei'

_publ_section_title
;
 Highly Enantioselective Construction of Hajos-Wiechert Ketone Skeletons
 via an Organocatalytic Vinylogous Michael/Stetter Relay Sequence.
;
_journal_issue 8
_journal_name_full 'Organic letters'
_journal_page_first 2130
_journal_page_last 2133
_journal_paper_doi 10.1021/acs.orglett.7b00767
_journal_volume 19
_journal_year 2017
_chemical_absolute_configuration ad
_chemical_formula_moiety 'C15 H15 Cl O2'
_chemical_formula_sum 'C15 H15 Cl O2'
_chemical_formula_weight 262.72
_chemical_name_systematic
;
 ? 
;
_space_group_crystal_system orthorhombic
_space_group_IT_number 19
_space_group_name_Hall 'P 2ac 2ab'
_space_group_name_H-M_alt 'P 21 21 21'
_symmetry_space_group_name_Hall 'P 2ac 2ab'
_symmetry_space_group_name_H-M 'P 21 21 21'
_atom_sites_solution_hydrogens geom
_atom_sites_solution_primary direct
_atom_sites_solution_secondary difmap
_audit_creation_date 2016-11-04
_audit_creation_method
;
Olex2 1.2
(compiled 2016.09.09 svn.r3337 for OlexSys, GUI svn.r5227)
;
_cell_angle_alpha 90.00
_cell_angle_beta 90.00
_cell_angle_gamma 90.00
_cell_formula_units_Z 4
_cell_length_a 9.1478(5)
_cell_length_b 11.1509(6)
_cell_length_c 12.6918(7)
_cell_measurement_reflns_used 983
_cell_measurement_temperature 293(2)
_cell_measurement_theta_max 23.3990
_cell_measurement_theta_min 3.9840
_cell_volume 1294.64(12)
_computing_cell_refinement
;
CrysAlisPro, Agilent Technologies,
Version 1.171.36.32 (release 02-08-2013 CrysAlis171 .NET)
(compiled Aug  2 2013,16:46:58)
;
_computing_data_collection
;
CrysAlisPro, Agilent Technologies,
Version 1.171.36.32 (release 02-08-2013 CrysAlis171 .NET)
(compiled Aug  2 2013,16:46:58)
;
_computing_data_reduction
;
CrysAlisPro, Agilent Technologies,
Version 1.171.36.32 (release 02-08-2013 CrysAlis171 .NET)
(compiled Aug  2 2013,16:46:58)
;
_computing_molecular_graphics 'Olex2 (Dolomanov et al., 2009)'
_computing_publication_material 'Olex2 (Dolomanov et al., 2009)'
_computing_structure_refinement 'ShelXL (Sheldrick, 2015)'
_computing_structure_solution 'ShelXS (Sheldrick, 2008)'
_diffrn_ambient_temperature 293(2)
_diffrn_detector_area_resol_mean 16.0733
_diffrn_measured_fraction_theta_full 0.997
_diffrn_measured_fraction_theta_max 0.997
_diffrn_measurement_details
;
#__ type_ start__ end____ width___ exp.time_
  1 omega  -53.00   -0.50   1.5000    5.0000
omega____ theta____ kappa____ phi______ frames
    -      -19.5055   77.0000    0.0000 35

#__ type_ start__ end____ width___ exp.time_
  2 omega   -7.00   95.00   1.5000    5.0000
omega____ theta____ kappa____ phi______ frames
    -       22.7867   77.0000  150.0000 68
;
_diffrn_measurement_device_type 'SuperNova, Dual, Cu at zero, Eos'
_diffrn_measurement_method '\w scans'
_diffrn_orient_matrix_UB_11 0.0334473000
_diffrn_orient_matrix_UB_12 0.0573152000
_diffrn_orient_matrix_UB_13 -0.0024897000
_diffrn_orient_matrix_UB_21 -0.0561105000
_diffrn_orient_matrix_UB_22 0.0240005000
_diffrn_orient_matrix_UB_23 0.0323692000
_diffrn_orient_matrix_UB_31 0.0417239000
_diffrn_orient_matrix_UB_32 -0.0136849000
_diffrn_orient_matrix_UB_33 0.0454954000
_diffrn_radiation_monochromator mirror
_diffrn_radiation_type MoK\a
_diffrn_radiation_wavelength 0.71073
_diffrn_reflns_av_R_equivalents 0.0251
_diffrn_reflns_av_unetI/netI 0.0576
_diffrn_reflns_limit_h_max 11
_diffrn_reflns_limit_h_min -7
_diffrn_reflns_limit_k_max 13
_diffrn_reflns_limit_k_min -5
_diffrn_reflns_limit_l_max 13
_diffrn_reflns_limit_l_min -15
_diffrn_reflns_number 3297
_diffrn_reflns_theta_full 25.50
_diffrn_reflns_theta_max 26.02
_diffrn_reflns_theta_min 3.30
_diffrn_source 'SuperNova (Mo) X-ray Source'
_exptl_absorpt_coefficient_mu 0.286
_exptl_absorpt_correction_T_max 1.00000
_exptl_absorpt_correction_T_min 0.12471
_exptl_absorpt_correction_type multi-scan
_exptl_absorpt_process_details
;
CrysAlisPro, Agilent Technologies,
Version 1.171.36.32 (release 02-08-2013 CrysAlis171 .NET)
(compiled Aug  2 2013,16:46:58)
Empirical absorption correction using spherical harmonics,
 implemented in SCALE3 ABSPACK scaling algorithm.
;
_exptl_crystal_colour 'clear light yellow'
_exptl_crystal_colour_lustre clear
_exptl_crystal_colour_modifier light
_exptl_crystal_colour_primary yellow
_exptl_crystal_density_diffrn 1.348
_exptl_crystal_density_method 'not measured'
_exptl_crystal_description block
_exptl_crystal_F_000 552
_exptl_crystal_size_max 0.25
_exptl_crystal_size_mid 0.21
_exptl_crystal_size_min 0.14
_refine_diff_density_max 0.151
_refine_diff_density_min -0.202
_refine_diff_density_rms 0.039
_refine_ls_abs_structure_details 'Flack H D (1983), Acta Cryst. A39, 876-881'
_refine_ls_abs_structure_Flack -0.12(9)
_refine_ls_extinction_method none
_refine_ls_goodness_of_fit_ref 1.030
_refine_ls_hydrogen_treatment constr
_refine_ls_matrix_type full
_refine_ls_number_parameters 163
_refine_ls_number_reflns 2411
_refine_ls_number_restraints 0
_refine_ls_restrained_S_all 1.030
_refine_ls_R_factor_all 0.0695
_refine_ls_R_factor_gt 0.0479
_refine_ls_shift/su_max 0.000
_refine_ls_shift/su_mean 0.000
_refine_ls_structure_factor_coef Fsqd
_refine_ls_weighting_details 'calc w=1/[\s^2^(Fo^2^)+(0.0294P)^2^+0.0000P] where P=(Fo^2^+2Fc^2^)/3'
_refine_ls_weighting_scheme calc
_refine_ls_wR_factor_gt 0.0837
_refine_ls_wR_factor_ref 0.0968
_reflns_number_gt 1800
_reflns_number_total 2411
_reflns_threshold_expression >2sigma(I)
_cod_data_source_file ol7b00767_si_002.cif
_cod_data_source_block jiazhl_1031
_cod_original_cell_volume 1294.64(13)
_cod_database_code 1545929
_reflns_odcompleteness_completeness 99.55
_reflns_odcompleteness_iscentric 1
_reflns_odcompleteness_theta 26.32
_olex2_refinement_description
;
1. Fixed Uiso
 At 1.2 times of:
  All C(H) groups, All C(H,H) groups
2.a Ternary CH refined with riding coordinates:
 C7(H7), C10(H10), C15(H15)
2.b Secondary CH2 refined with riding coordinates:
 C8(H8A,H8B), C11(H11A,H11B), C13(H13A,H13B), C14(H14A,H14B)
2.c Aromatic/amide H refined with riding coordinates:
 C1(H1), C2(H2), C4(H4), C5(H5)
;
_olex2_date_sample_data_collection 2016-10-31
_olex2_submission_special_instructions 'No special instructions were received'

loop_
_space_group_symop_id
_space_group_symop_operation_xyz
1 'x, y, z'
2 '-x+1/2, -y, z+1/2'
3 'x+1/2, -y+1/2, -z'
4 '-x, y+1/2, -z+1/2'

loop_
_atom_site_label
_atom_site_type_symbol
_atom_site_fract_x
_atom_site_fract_y
_atom_site_fract_z
_atom_site_U_iso_or_equiv
_atom_site_adp_type
_atom_site_occupancy
_atom_site_calc_flag
_atom_site_refinement_flags_posn
Cl1 Cl 0.11435(9) 0.39829(8) 0.69658(7) 0.0693(3) Uani 1 d .
O1 O 0.0851(3) 1.0152(2) 0.21968(18) 0.0878(9) Uani 1 d .
O2 O -0.0843(3) 1.2404(2) 0.4481(2) 0.0978(9) Uani 1 d .
C1 C 0.1365(3) 0.6221(3) 0.4527(2) 0.0474(7) Uani 1 d .
H1 H 0.1096 0.6210 0.3821 0.057 Uiso 1 calc R
C2 C 0.1106(3) 0.5219(3) 0.5136(2) 0.0501(8) Uani 1 d .
H2 H 0.0671 0.4544 0.4842 0.060 Uiso 1 calc R
C3 C 0.1494(3) 0.5227(3) 0.6176(2) 0.0462(7) Uani 1 d .
C4 C 0.2152(3) 0.6223(3) 0.6619(2) 0.0516(8) Uani 1 d .
H4 H 0.2428 0.6220 0.7325 0.062 Uiso 1 calc R
C5 C 0.2392(3) 0.7218(3) 0.6003(2) 0.0495(8) Uani 1 d .
H5 H 0.2819 0.7893 0.6305 0.059 Uiso 1 calc R
C6 C 0.2014(3) 0.7244(3) 0.4937(2) 0.0403(7) Uani 1 d .
C7 C 0.2319(3) 0.8327(3) 0.4273(2) 0.0456(8) Uani 1 d .
H7 H 0.3363 0.8308 0.4101 0.055 Uiso 1 calc R
C8 C 0.1480(3) 0.8402(3) 0.3216(2) 0.0541(8) Uani 1 d .
H8A H 0.1997 0.7972 0.2666 0.065 Uiso 1 calc R
H8B H 0.0506 0.8068 0.3286 0.065 Uiso 1 calc R
C9 C 0.1411(3) 0.9729(3) 0.2970(2) 0.0541(8) Uani 1 d .
C10 C 0.2109(3) 1.0417(3) 0.3851(2) 0.0526(9) Uani 1 d .
H10 H 0.3146 1.0511 0.3677 0.063 Uiso 1 calc R
C11 C 0.1476(4) 1.1673(3) 0.4007(3) 0.0663(10) Uani 1 d .
H11A H 0.2222 1.2177 0.4321 0.080 Uiso 1 calc R
H11B H 0.1243 1.2006 0.3321 0.080 Uiso 1 calc R
C12 C 0.0144(4) 1.1729(3) 0.4677(3) 0.0636(9) Uani 1 d .
C13 C 0.0128(4) 1.0915(3) 0.5610(2) 0.0675(10) Uani 1 d .
H13A H -0.0832 1.0932 0.5933 0.081 Uiso 1 calc R
H13B H 0.0832 1.1196 0.6126 0.081 Uiso 1 calc R
C14 C 0.0502(3) 0.9632(2) 0.5295(2) 0.0479(7) Uani 1 d .
H14A H -0.0226 0.9339 0.4803 0.058 Uiso 1 calc R
H14B H 0.0476 0.9123 0.5915 0.058 Uiso 1 calc R
C15 C 0.2011(3) 0.9554(3) 0.4789(2) 0.0442(7) Uani 1 d .
H15 H 0.2771 0.9743 0.5308 0.053 Uiso 1 calc R

loop_
_atom_site_aniso_label
_atom_site_aniso_U_11
_atom_site_aniso_U_22
_atom_site_aniso_U_33
_atom_site_aniso_U_23
_atom_site_aniso_U_13
_atom_site_aniso_U_12
Cl1 0.0809(6) 0.0545(5) 0.0725(6) 0.0186(5) -0.0015(5) 0.0056(5)
O1 0.133(2) 0.0820(19) 0.0483(13) 0.0156(14) -0.0148(15) 0.0275(18)
O2 0.115(2) 0.0731(18) 0.105(2) 0.0158(19) 0.0086(18) 0.0348(18)
C1 0.0546(17) 0.0525(19) 0.0351(15) -0.0013(15) -0.0068(14) 0.0065(16)
C2 0.0552(18) 0.0426(18) 0.0525(19) -0.0087(15) -0.0061(16) 0.0021(16)
C3 0.0481(17) 0.0438(18) 0.0469(18) 0.0025(15) 0.0003(14) 0.0110(16)
C4 0.0618(19) 0.053(2) 0.0394(16) 0.0025(16) -0.0098(14) 0.0091(17)
C5 0.0577(19) 0.046(2) 0.0447(17) -0.0046(17) -0.0117(15) 0.0035(16)
C6 0.0377(15) 0.0426(18) 0.0406(15) -0.0035(15) -0.0020(12) 0.0103(14)
C7 0.0387(16) 0.052(2) 0.0461(18) 0.0034(16) 0.0016(12) 0.0053(15)
C8 0.071(2) 0.057(2) 0.0338(16) 0.0006(16) 0.0035(14) 0.0160(17)
C9 0.0619(19) 0.062(2) 0.0389(17) 0.0070(17) 0.0093(15) 0.0138(18)
C10 0.0388(16) 0.059(2) 0.060(2) 0.0217(19) 0.0050(15) -0.0047(16)
C11 0.077(2) 0.043(2) 0.079(2) 0.019(2) -0.007(2) -0.013(2)
C12 0.087(3) 0.040(2) 0.064(2) -0.0030(19) -0.003(2) 0.002(2)
C13 0.101(3) 0.049(2) 0.052(2) -0.0044(19) 0.0103(19) 0.012(2)
C14 0.0637(19) 0.0398(17) 0.0403(16) -0.0011(15) 0.0079(14) 0.0020(15)
C15 0.0439(16) 0.0465(19) 0.0421(17) 0.0077(15) -0.0083(13) -0.0057(14)

loop_
_atom_type_symbol
_atom_type_description
_atom_type_scat_dispersion_real
_atom_type_scat_dispersion_imag
_atom_type_scat_source
C C 0.0033 0.0016 'International Tables Vol C Tables 4.2.6.8 and 6.1.1.4'
H H 0.0000 0.0000 'International Tables Vol C Tables 4.2.6.8 and 6.1.1.4'
Cl Cl 0.1484 0.1585 'International Tables Vol C Tables 4.2.6.8 and 6.1.1.4'
O O 0.0106 0.0060 'International Tables Vol C Tables 4.2.6.8 and 6.1.1.4'

loop_
_geom_angle_atom_site_label_1
_geom_angle_atom_site_label_2
_geom_angle_atom_site_label_3
_geom_angle
C2 C1 H1 119.0
C2 C1 C6 122.0(3)
C6 C1 H1 119.0
C1 C2 H2 120.3
C3 C2 C1 119.4(3)
C3 C2 H2 120.3
C2 C3 Cl1 120.2(3)
C2 C3 C4 120.7(3)
C4 C3 Cl1 119.1(2)
C3 C4 H4 120.4
C5 C4 C3 119.1(3)
C5 C4 H4 120.4
C4 C5 H5 119.1
C4 C5 C6 121.9(3)
C6 C5 H5 119.1
C1 C6 C5 116.9(3)
C1 C6 C7 122.1(2)
C5 C6 C7 121.0(3)
C6 C7 H7 106.9
C6 C7 C8 116.0(3)
C6 C7 C15 116.3(2)
C8 C7 H7 106.9
C15 C7 H7 106.9
C15 C7 C8 103.2(2)
C7 C8 H8A 110.8
C7 C8 H8B 110.8
H8A C8 H8B 108.9
C9 C8 C7 104.6(3)
C9 C8 H8A 110.8
C9 C8 H8B 110.8
O1 C9 C8 124.7(3)
O1 C9 C10 126.1(3)
C10 C9 C8 109.2(3)
C9 C10 H10 107.4
C9 C10 C11 113.9(3)
C9 C10 C15 103.5(2)
C11 C10 H10 107.4
C11 C10 C15 116.9(3)
C15 C10 H10 107.4
C10 C11 H11A 108.5
C10 C11 H11B 108.5
H11A C11 H11B 107.5
C12 C11 C10 115.0(3)
C12 C11 H11A 108.5
C12 C11 H11B 108.5
O2 C12 C11 121.5(3)
O2 C12 C13 122.6(4)
C11 C12 C13 115.9(3)
C12 C13 H13A 109.4
C12 C13 H13B 109.4
C12 C13 C14 111.2(3)
H13A C13 H13B 108.0
C14 C13 H13A 109.4
C14 C13 H13B 109.4
C13 C14 H14A 109.3
C13 C14 H14B 109.3
C13 C14 C15 111.5(3)
H14A C14 H14B 108.0
C15 C14 H14A 109.3
C15 C14 H14B 109.3
C7 C15 H15 110.3
C10 C15 C7 102.5(2)
C10 C15 H15 110.3
C14 C15 C7 113.2(2)
C14 C15 C10 110.1(2)
C14 C15 H15 110.3

loop_
_geom_bond_atom_site_label_1
_geom_bond_atom_site_label_2
_geom_bond_distance
Cl1 C3 1.741(3)
O1 C9 1.203(3)
O2 C12 1.203(4)
C1 H1 0.9300
C1 C2 1.379(4)
C1 C6 1.388(4)
C2 H2 0.9300
C2 C3 1.367(4)
C3 C4 1.383(4)
C4 H4 0.9300
C4 C5 1.375(4)
C5 H5 0.9300
C5 C6 1.397(4)
C6 C7 1.498(4)
C7 H7 0.9800
C7 C8 1.547(4)
C7 C15 1.543(4)
C8 H8A 0.9700
C8 H8B 0.9700
C8 C9 1.514(4)
C9 C10 1.498(4)
C10 H10 0.9800
C10 C11 1.529(4)
C10 C15 1.533(4)
C11 H11A 0.9700
C11 H11B 0.9700
C11 C12 1.487(5)
C12 C13 1.492(4)
C13 H13A 0.9700
C13 H13B 0.9700
C13 C14 1.524(4)
C14 H14A 0.9700
C14 H14B 0.9700
C14 C15 1.526(4)
C15 H15 0.9800

loop_
_geom_torsion_atom_site_label_1
_geom_torsion_atom_site_label_2
_geom_torsion_atom_site_label_3
_geom_torsion_atom_site_label_4
_geom_torsion
Cl1 C3 C4 C5 -178.2(2)
O1 C9 C10 C11 27.9(4)
O1 C9 C10 C15 155.8(3)
O2 C12 C13 C14 130.3(4)
C1 C2 C3 Cl1 178.7(2)
C1 C2 C3 C4 -0.5(4)
C1 C6 C7 C8 17.5(4)
C1 C6 C7 C15 139.3(3)
C2 C1 C6 C5 -0.2(4)
C2 C1 C6 C7 179.0(3)
C2 C3 C4 C5 1.0(4)
C3 C4 C5 C6 -1.1(4)
C4 C5 C6 C1 0.7(4)
C4 C5 C6 C7 -178.5(3)
C5 C6 C7 C8 -163.3(3)
C5 C6 C7 C15 -41.6(4)
C6 C1 C2 C3 0.1(5)
C6 C7 C8 C9 154.6(3)
C6 C7 C15 C10 -168.2(2)
C6 C7 C15 C14 -49.6(3)
C7 C8 C9 O1 179.2(3)
C7 C8 C9 C10 -2.3(3)
C8 C7 C15 C10 -40.0(3)
C8 C7 C15 C14 78.6(3)
C8 C9 C10 C11 -150.5(3)
C8 C9 C10 C15 -22.6(3)
C9 C10 C11 C12 85.0(4)
C9 C10 C15 C7 38.4(3)
C9 C10 C15 C14 -82.3(3)
C10 C11 C12 O2 -142.3(4)
C10 C11 C12 C13 38.8(5)
C11 C10 C15 C7 164.5(3)
C11 C10 C15 C14 43.7(4)
C11 C12 C13 C14 -50.8(4)
C12 C13 C14 C15 59.5(4)
C13 C14 C15 C7 -169.3(2)
C13 C14 C15 C10 -55.2(3)
C15 C7 C8 C9 26.2(3)
C15 C10 C11 C12 -35.7(4)
